data_1556614
loop_
_publ_author_name
'Akasaka, N.'
'Ishida, S.'
'Iwamoto, T.'

_publ_section_title
;
 Transformative Si8R8 Siliconoids
;
_journal_name_full Inorganics
_journal_page_first 107
_journal_paper_doi 10.3390/inorganics6040107
_journal_volume 6
_journal_year 2018
_chemical_formula_sum 'C32 H76 Si11'
_chemical_formula_weight 769.91
_space_group_crystal_system orthorhombic
_space_group_IT_number 61
_space_group_name_Hall '-P 2ac 2ab'
_space_group_name_H-M_alt 'P b c a'
_atom_sites_solution_hydrogens geom
_cell_angle_alpha 90
_cell_angle_beta 90
_cell_angle_gamma 90
_cell_formula_units_Z 8
_cell_length_a 11.3287(13)
_cell_length_b 17.976(2)
_cell_length_c 46.325(5)
_cell_measurement_reflns_used 9925
_cell_measurement_temperature 100(2)
_cell_measurement_theta_max 27.88
_cell_measurement_theta_min 2.27
_cell_volume 9433.8(18)
_computing_cell_refinement 'APEX2 (Bruker AXS, 2006)'
_computing_data_collection 'APEX2 (Bruker AXS, 2006)'
_computing_data_reduction 'SAINT (Bruker AXS, 2004)'
_computing_molecular_graphics 'XSHEL (Bruker AXS,2002)'
_computing_publication_material 'XCIF (Bruker AXS, 2001)'
_computing_structure_refinement 'SHELXL-2014 (Sheldrick, 2014)'
_computing_structure_solution 'SHELXS-97 (Sheldrick, 1997)'
_diffrn_ambient_temperature 100(2)
_diffrn_detector_area_resol_mean 8.333
_diffrn_measured_fraction_theta_full 1.000
_diffrn_measured_fraction_theta_max 0.999
_diffrn_measurement_device_type 'Bruker APEXII CCD area detector'
_diffrn_measurement_method 'phi and omega scans'
_diffrn_radiation_monochromator 'Bruker Helios multilayer confocal mirror'
_diffrn_radiation_source 'Bruker TXS fine-focus rotating anode'
_diffrn_radiation_type MoK\a
_diffrn_radiation_wavelength 0.71073
_diffrn_reflns_av_R_equivalents 0.0341
_diffrn_reflns_av_unetI/netI 0.0253
_diffrn_reflns_Laue_measured_fraction_full 1.000
_diffrn_reflns_Laue_measured_fraction_max 0.999
_diffrn_reflns_limit_h_max 13
_diffrn_reflns_limit_h_min -7
_diffrn_reflns_limit_k_max 21
_diffrn_reflns_limit_k_min -21
_diffrn_reflns_limit_l_max 55
_diffrn_reflns_limit_l_min -54
_diffrn_reflns_number 43749
_diffrn_reflns_point_group_measured_fraction_full 1.000
_diffrn_reflns_point_group_measured_fraction_max 0.999
_diffrn_reflns_theta_full 25.242
_diffrn_reflns_theta_max 25.408
_diffrn_reflns_theta_min 1.758
_exptl_absorpt_coefficient_mu 0.324
_exptl_absorpt_correction_T_max 0.7456
_exptl_absorpt_correction_T_min 0.6940
_exptl_absorpt_correction_type empirical
_exptl_absorpt_process_details
;
SADABS Sheldrick 1996
;
_exptl_crystal_colour orange
_exptl_crystal_density_diffrn 1.084
_exptl_crystal_description plate
_exptl_crystal_F_000 3376
_exptl_crystal_size_max 0.100
_exptl_crystal_size_mid 0.100
_exptl_crystal_size_min 0.030
_refine_diff_density_max 0.705
_refine_diff_density_min -0.665
_refine_diff_density_rms 0.056
_refine_ls_extinction_coef .
_refine_ls_extinction_method none
_refine_ls_goodness_of_fit_ref 1.099
_refine_ls_hydrogen_treatment constr
_refine_ls_matrix_type full
_refine_ls_number_parameters 412
_refine_ls_number_reflns 8683
_refine_ls_number_restraints 18
_refine_ls_restrained_S_all 1.111
_refine_ls_R_factor_all 0.0482
_refine_ls_R_factor_gt 0.0377
_refine_ls_shift/su_max 0.026
_refine_ls_shift/su_mean 0.003
_refine_ls_structure_factor_coef Fsqd
_refine_ls_weighting_details 'w=1/[\s^2^(Fo^2^)+(0.0266P)^2^+10.8510P] where P=(Fo^2^+2Fc^2^)/3'
_refine_ls_weighting_scheme calc
_refine_ls_wR_factor_gt 0.0793
_refine_ls_wR_factor_ref 0.0839
_reflns_Friedel_coverage 0.000
_reflns_Friedel_fraction_full .
_reflns_Friedel_fraction_max .
_reflns_number_gt 7366
_reflns_number_total 8683
_reflns_threshold_expression 'I > 2\s(I)'
_cod_data_source_file si301a.cif
_cod_data_source_block si301a
_cod_original_cell_volume 9433.6(19)
_cod_database_code 1556614
_shelx_space_group_comment
;
The symmetry employed for this shelxl refinement is uniquely defined
by the following loop, which should always be used as a source of
symmetry information in preference to the above space-group names.
They are only intended as comments.
;
_shelx_estimated_absorpt_t_min 0.968
_shelx_estimated_absorpt_t_max 0.990
_shelxl_version_number 2014-3

loop_
_space_group_symop_operation_xyz
'x, y, z'
'-x+1/2, -y, z+1/2'
'x+1/2, -y+1/2, -z'
'-x, y+1/2, -z+1/2'
'-x, -y, -z'
'x-1/2, y, -z-1/2'
'-x-1/2, y-1/2, z'
'x, -y-1/2, z-1/2'

loop_
_atom_site_label
_atom_site_type_symbol
_atom_site_fract_x
_atom_site_fract_y
_atom_site_fract_z
_atom_site_U_iso_or_equiv
_atom_site_adp_type
_atom_site_occupancy
_atom_site_site_symmetry_order
_atom_site_calc_flag
_atom_site_refinement_flags_posn
_atom_site_refinement_flags_adp
_atom_site_refinement_flags_occupancy
_atom_site_disorder_assembly
_atom_site_disorder_group
Si1 Si 0.48184(5) 0.12030(3) 0.09537(2) 0.01386(13) Uani 1 1 d . . . . .
Si2 Si 0.55515(5) 0.12885(3) 0.14343(2) 0.01401(13) Uani 1 1 d . . . . .
Si3 Si 0.36415(5) 0.20084(3) 0.12363(2) 0.01465(13) Uani 1 1 d . . . . .
Si4 Si 0.50117(5) 0.25137(3) 0.15650(2) 0.01544(13) Uani 1 1 d . . . . .
Si5 Si 0.43312(5) 0.08358(3) 0.18120(2) 0.01523(13) Uani 1 1 d . . . . .
Si6 Si 0.26646(5) 0.14412(3) 0.16345(2) 0.01500(13) Uani 1 1 d . . . . .
Si7 Si 0.39468(5) 0.20652(3) 0.19516(2) 0.01543(13) Uani 1 1 d . . . . .
C1 C 0.42176(18) 0.03101(12) 0.07740(5) 0.0168(5) Uani 1 1 d . . . . .
C2 C 0.52343(19) 0.01810(13) 0.05492(5) 0.0201(5) Uani 1 1 d . . . . .
H1 H 0.5930 -0.0037 0.0647 0.024 Uiso 1 1 calc R U . . .
H2 H 0.4968 -0.0172 0.0399 0.024 Uiso 1 1 calc R U . . .
C3 C 0.5572(2) 0.09174(13) 0.04108(5) 0.0215(5) Uani 1 1 d . . . . .
H3 H 0.4910 0.1095 0.0289 0.026 Uiso 1 1 calc R U . . .
H4 H 0.6265 0.0842 0.0284 0.026 Uiso 1 1 calc R U . . .
C4 C 0.58725(18) 0.15269(12) 0.06442(4) 0.0164(4) Uani 1 1 d . . . . .
Si8 Si 0.41529(5) -0.05904(3) 0.09912(2) 0.01903(14) Uani 1 1 d . . . . .
C5 C 0.5625(2) -0.08048(13) 0.11543(5) 0.0229(5) Uani 1 1 d . . . . .
H5 H 0.5891 -0.0380 0.1270 0.034 Uiso 1 1 calc R U . . .
H6 H 0.6198 -0.0902 0.1000 0.034 Uiso 1 1 calc R U . . .
H7 H 0.5558 -0.1245 0.1278 0.034 Uiso 1 1 calc R U . . .
C6 C 0.3016(2) -0.06357(13) 0.12829(5) 0.0252(5) Uani 1 1 d . . . . .
H8 H 0.3159 -0.1074 0.1404 0.038 Uiso 1 1 calc R U . . .
H9 H 0.2229 -0.0671 0.1196 0.038 Uiso 1 1 calc R U . . .
H10 H 0.3063 -0.0186 0.1402 0.038 Uiso 1 1 calc R U . . .
C7 C 0.3858(2) -0.13903(14) 0.07402(6) 0.0315(6) Uani 1 1 d . . . . .
H11 H 0.3845 -0.1856 0.0850 0.047 Uiso 1 1 calc R U . . .
H12 H 0.4482 -0.1414 0.0594 0.047 Uiso 1 1 calc R U . . .
H13 H 0.3094 -0.1318 0.0645 0.047 Uiso 1 1 calc R U . . .
Si9 Si 0.27762(5) 0.04683(4) 0.05639(2) 0.02181(15) Uani 1 1 d . . . . .
C8 C 0.2401(2) 0.14581(15) 0.04820(6) 0.0350(6) Uani 1 1 d . . . . .
H14 H 0.1645 0.1479 0.0380 0.053 Uiso 1 1 calc R U . . .
H15 H 0.3020 0.1675 0.0361 0.053 Uiso 1 1 calc R U . . .
H16 H 0.2342 0.1739 0.0663 0.053 Uiso 1 1 calc R U . . .
C9 C 0.2850(2) -0.00027(17) 0.02026(5) 0.0365(7) Uani 1 1 d . . . . .
H17 H 0.2087 0.0046 0.0105 0.055 Uiso 1 1 calc R U . . .
H18 H 0.3035 -0.0531 0.0229 0.055 Uiso 1 1 calc R U . . .
H19 H 0.3466 0.0231 0.0085 0.055 Uiso 1 1 calc R U . . .
C10 C 0.1426(2) 0.00868(15) 0.07421(5) 0.0309(6) Uani 1 1 d . . . . .
H20 H 0.1349 0.0301 0.0936 0.046 Uiso 1 1 calc R U . . .
H21 H 0.1492 -0.0455 0.0757 0.046 Uiso 1 1 calc R U . . .
H22 H 0.0729 0.0215 0.0627 0.046 Uiso 1 1 calc R U . . .
Si10 Si 0.75082(5) 0.13983(3) 0.07358(2) 0.01805(13) Uani 1 1 d . . . . .
C11 C 0.79186(19) 0.04673(13) 0.08858(5) 0.0245(5) Uani 1 1 d . . . . .
H23 H 0.8761 0.0463 0.0934 0.037 Uiso 1 1 calc R U . . .
H24 H 0.7754 0.0081 0.0742 0.037 Uiso 1 1 calc R U . . .
H25 H 0.7455 0.0370 0.1060 0.037 Uiso 1 1 calc R U . . .
C12 C 0.8093(2) 0.20841(13) 0.10029(5) 0.0246(5) Uani 1 1 d . . . . .
H26 H 0.7704 0.2008 0.1190 0.037 Uiso 1 1 calc R U . . .
H27 H 0.7935 0.2590 0.0934 0.037 Uiso 1 1 calc R U . . .
H28 H 0.8946 0.2014 0.1025 0.037 Uiso 1 1 calc R U . . .
C13 C 0.8405(2) 0.14609(15) 0.03935(5) 0.0297(6) Uani 1 1 d . . . . .
H29 H 0.8056 0.1834 0.0265 0.045 Uiso 1 1 calc R U . . .
H30 H 0.8408 0.0976 0.0297 0.045 Uiso 1 1 calc R U . . .
H31 H 0.9217 0.1605 0.0441 0.045 Uiso 1 1 calc R U . . .
Si11 Si 0.56675(6) 0.24782(4) 0.04565(2) 0.02212(14) Uani 1 1 d . . . . .
C14 C 0.6922(2) 0.31645(14) 0.04818(6) 0.0314(6) Uani 1 1 d . . . . .
H32 H 0.6796 0.3568 0.0343 0.047 Uiso 1 1 calc R U . . .
H33 H 0.7667 0.2912 0.0438 0.047 Uiso 1 1 calc R U . . .
H34 H 0.6955 0.3371 0.0678 0.047 Uiso 1 1 calc R U . . .
C15 C 0.5504(2) 0.23254(15) 0.00556(5) 0.0343(6) Uani 1 1 d . . . . .
H35 H 0.4772 0.2052 0.0018 0.052 Uiso 1 1 calc R U . . .
H36 H 0.6178 0.2037 -0.0016 0.052 Uiso 1 1 calc R U . . .
H37 H 0.5478 0.2807 -0.0043 0.052 Uiso 1 1 calc R U . . .
C16 C 0.4353(2) 0.30300(14) 0.05699(6) 0.0305(6) Uani 1 1 d . . . . .
H38 H 0.4387 0.3119 0.0778 0.046 Uiso 1 1 calc R U . . .
H39 H 0.3632 0.2753 0.0523 0.046 Uiso 1 1 calc R U . . .
H40 H 0.4348 0.3507 0.0468 0.046 Uiso 1 1 calc R U . . .
C17 C 0.5884(2) 0.34225(12) 0.15504(5) 0.0207(5) Uani 1 1 d . . . . .
C18 C 0.7096(2) 0.32980(14) 0.16895(6) 0.0305(6) Uani 1 1 d . . . . .
H41 H 0.7545 0.2938 0.1575 0.046 Uiso 1 1 calc R U . . .
H42 H 0.6992 0.3106 0.1886 0.046 Uiso 1 1 calc R U . . .
H43 H 0.7526 0.3771 0.1697 0.046 Uiso 1 1 calc R U . . .
C19 C 0.5205(2) 0.40077(13) 0.17245(6) 0.0297(6) Uani 1 1 d . . . . .
H44 H 0.5621 0.4485 0.1714 0.045 Uiso 1 1 calc R U . . .
H45 H 0.5151 0.3849 0.1926 0.045 Uiso 1 1 calc R U . . .
H46 H 0.4409 0.4064 0.1645 0.045 Uiso 1 1 calc R U . . .
C20 C 0.6025(2) 0.36974(14) 0.12408(6) 0.0330(6) Uani 1 1 d . . . . .
H47 H 0.6549 0.4131 0.1238 0.049 Uiso 1 1 calc R U . . .
H48 H 0.5251 0.3837 0.1163 0.049 Uiso 1 1 calc R U . . .
H49 H 0.6367 0.3301 0.1122 0.049 Uiso 1 1 calc R U . . .
C21 C 0.4783(2) 0.00545(13) 0.20716(5) 0.0247(5) Uani 1 1 d . U . . .
C22 C 0.5871(4) 0.0313(2) 0.22300(10) 0.0991(18) Uani 1 1 d . U . . .
H50 H 0.6048 -0.0034 0.2387 0.149 Uiso 1 1 calc R U . . .
H51 H 0.5732 0.0810 0.2310 0.149 Uiso 1 1 calc R U . . .
H52 H 0.6539 0.0331 0.2096 0.149 Uiso 1 1 calc R U . . .
C23 C 0.3790(4) -0.00763(18) 0.22899(7) 0.0673(11) Uani 1 1 d . U . . .
H53 H 0.3085 -0.0255 0.2189 0.101 Uiso 1 1 calc R U . . .
H54 H 0.3607 0.0391 0.2389 0.101 Uiso 1 1 calc R U . . .
H55 H 0.4042 -0.0449 0.2432 0.101 Uiso 1 1 calc R U . . .
C24 C 0.4991(3) -0.06692(15) 0.19177(6) 0.0502(9) Uani 1 1 d . U . . .
H56 H 0.5584 -0.0597 0.1766 0.075 Uiso 1 1 calc R U . . .
H57 H 0.4251 -0.0841 0.1831 0.075 Uiso 1 1 calc R U . . .
H58 H 0.5274 -0.1042 0.2056 0.075 Uiso 1 1 calc R U . . .
C25 C 0.09798(19) 0.14085(13) 0.16741(5) 0.0200(5) Uani 1 1 d . . . . .
C26 C 0.0510(2) 0.22078(14) 0.16701(6) 0.0336(6) Uani 1 1 d . . . . .
H59 H -0.0353 0.2201 0.1681 0.050 Uiso 1 1 calc R U . . .
H60 H 0.0755 0.2453 0.1491 0.050 Uiso 1 1 calc R U . . .
H61 H 0.0830 0.2482 0.1836 0.050 Uiso 1 1 calc R U . . .
C27 C 0.0427(2) 0.09749(13) 0.14253(5) 0.0234(5) Uani 1 1 d . . . . .
H62 H 0.0738 0.0466 0.1424 0.035 Uiso 1 1 calc R U . . .
H63 H 0.0621 0.1219 0.1242 0.035 Uiso 1 1 calc R U . . .
H64 H -0.0432 0.0961 0.1450 0.035 Uiso 1 1 calc R U . . .
C28 C 0.0663(2) 0.10256(16) 0.19585(5) 0.0319(6) Uani 1 1 d . . . . .
H65 H -0.0197 0.1006 0.1979 0.048 Uiso 1 1 calc R U . . .
H66 H 0.1002 0.1306 0.2120 0.048 Uiso 1 1 calc R U . . .
H67 H 0.0982 0.0519 0.1959 0.048 Uiso 1 1 calc R U . . .
C29 C 0.36853(19) 0.24894(12) 0.23262(5) 0.0182(5) Uani 1 1 d . . . . .
C30 C 0.2922(2) 0.31894(13) 0.22999(5) 0.0257(5) Uani 1 1 d . . . . .
H68 H 0.2141 0.3054 0.2226 0.039 Uiso 1 1 calc R U . . .
H69 H 0.3298 0.3540 0.2167 0.039 Uiso 1 1 calc R U . . .
H70 H 0.2839 0.3422 0.2490 0.039 Uiso 1 1 calc R U . . .
C31 C 0.3084(2) 0.19306(13) 0.25272(5) 0.0245(5) Uani 1 1 d . . . . .
H71 H 0.2919 0.2169 0.2713 0.037 Uiso 1 1 calc R U . . .
H72 H 0.3605 0.1502 0.2557 0.037 Uiso 1 1 calc R U . . .
H73 H 0.2342 0.1763 0.2440 0.037 Uiso 1 1 calc R U . . .
C32 C 0.4887(2) 0.26960(14) 0.24558(5) 0.0271(5) Uani 1 1 d . . . . .
H74 H 0.4774 0.2897 0.2651 0.041 Uiso 1 1 calc R U . . .
H75 H 0.5269 0.3072 0.2334 0.041 Uiso 1 1 calc R U . . .
H76 H 0.5387 0.2252 0.2466 0.041 Uiso 1 1 calc R U . . .

loop_
_atom_site_aniso_label
_atom_site_aniso_U_11
_atom_site_aniso_U_22
_atom_site_aniso_U_33
_atom_site_aniso_U_23
_atom_site_aniso_U_13
_atom_site_aniso_U_12
Si1 0.0128(3) 0.0149(3) 0.0138(3) -0.0002(2) 0.0007(2) 0.0007(2)
Si2 0.0141(3) 0.0134(3) 0.0146(3) 0.0004(2) -0.0002(2) 0.0007(2)
Si3 0.0142(3) 0.0149(3) 0.0148(3) 0.0005(2) 0.0002(2) 0.0022(2)
Si4 0.0160(3) 0.0130(3) 0.0174(3) -0.0002(2) 0.0004(2) -0.0010(2)
Si5 0.0167(3) 0.0139(3) 0.0151(3) 0.0014(2) 0.0006(2) -0.0002(2)
Si6 0.0143(3) 0.0162(3) 0.0145(3) -0.0009(2) 0.0002(2) -0.0008(2)
Si7 0.0166(3) 0.0155(3) 0.0141(3) -0.0017(2) 0.0004(2) -0.0011(2)
C1 0.0124(10) 0.0215(12) 0.0165(11) -0.0041(9) 0.0005(8) 0.0012(9)
C2 0.0173(11) 0.0231(12) 0.0200(12) -0.0064(9) 0.0032(9) 0.0000(9)
C3 0.0209(11) 0.0278(13) 0.0157(11) -0.0028(9) 0.0030(9) 0.0008(10)
C4 0.0157(10) 0.0189(11) 0.0145(11) 0.0005(9) 0.0027(8) 0.0013(9)
Si8 0.0171(3) 0.0156(3) 0.0244(3) -0.0042(3) 0.0010(2) -0.0014(2)
C5 0.0223(12) 0.0178(12) 0.0286(13) 0.0031(10) 0.0008(10) 0.0007(9)
C6 0.0235(12) 0.0232(13) 0.0289(13) -0.0004(10) 0.0047(10) -0.0038(10)
C7 0.0312(14) 0.0239(13) 0.0395(15) -0.0089(11) -0.0008(12) -0.0034(11)
Si9 0.0169(3) 0.0291(4) 0.0194(3) -0.0070(3) -0.0029(2) 0.0018(3)
C8 0.0305(14) 0.0390(16) 0.0355(15) 0.0006(12) -0.0136(12) 0.0072(12)
C9 0.0270(14) 0.0555(18) 0.0268(14) -0.0143(13) -0.0050(11) 0.0022(13)
C10 0.0169(12) 0.0444(16) 0.0313(14) -0.0096(12) -0.0008(10) 0.0005(11)
Si10 0.0142(3) 0.0187(3) 0.0212(3) 0.0020(2) 0.0028(2) 0.0007(2)
C11 0.0166(11) 0.0224(13) 0.0344(14) 0.0002(10) 0.0004(10) 0.0022(9)
C12 0.0192(11) 0.0246(13) 0.0302(13) 0.0021(10) -0.0013(10) -0.0013(10)
C13 0.0221(12) 0.0358(15) 0.0314(14) 0.0019(11) 0.0092(10) 0.0005(11)
Si11 0.0237(3) 0.0234(3) 0.0193(3) 0.0069(3) 0.0025(3) 0.0039(3)
C14 0.0344(14) 0.0278(14) 0.0320(14) 0.0117(11) 0.0062(11) -0.0022(11)
C15 0.0426(15) 0.0392(16) 0.0212(13) 0.0116(11) -0.0005(11) 0.0038(13)
C16 0.0322(14) 0.0224(13) 0.0369(15) 0.0090(11) 0.0036(11) 0.0084(11)
C17 0.0220(11) 0.0130(11) 0.0269(13) 0.0012(9) -0.0007(10) -0.0032(9)
C18 0.0246(13) 0.0255(13) 0.0413(15) 0.0007(11) -0.0057(11) -0.0073(11)
C19 0.0329(14) 0.0162(12) 0.0400(15) -0.0030(11) -0.0005(11) -0.0036(10)
C20 0.0369(14) 0.0280(14) 0.0339(15) 0.0110(11) 0.0029(12) -0.0067(12)
C21 0.0347(13) 0.0190(12) 0.0203(12) 0.0057(9) -0.0042(10) -0.0011(10)
C22 0.102(3) 0.067(3) 0.128(4) 0.060(3) -0.090(3) -0.036(2)
C23 0.115(3) 0.0347(18) 0.053(2) 0.0215(15) 0.045(2) 0.0209(19)
C24 0.090(2) 0.0311(16) 0.0297(15) 0.0091(12) 0.0076(16) 0.0330(16)
C25 0.0152(11) 0.0247(12) 0.0200(12) -0.0054(9) 0.0018(9) -0.0031(9)
C26 0.0200(12) 0.0304(14) 0.0503(17) -0.0141(12) -0.0026(12) 0.0057(11)
C27 0.0200(11) 0.0270(13) 0.0233(12) -0.0029(10) -0.0025(9) -0.0008(10)
C28 0.0237(13) 0.0499(17) 0.0220(13) -0.0053(12) 0.0049(10) -0.0116(12)
C29 0.0177(11) 0.0192(11) 0.0177(11) -0.0037(9) -0.0016(9) 0.0023(9)
C30 0.0267(12) 0.0223(13) 0.0281(13) -0.0034(10) 0.0016(10) 0.0057(10)
C31 0.0280(12) 0.0287(13) 0.0168(12) -0.0017(10) 0.0031(10) 0.0034(10)
C32 0.0252(12) 0.0313(14) 0.0248(13) -0.0091(10) -0.0062(10) 0.0013(10)

loop_
_atom_type_symbol
_atom_type_description
_atom_type_scat_dispersion_real
_atom_type_scat_dispersion_imag
_atom_type_scat_source
Si Si 0.0817 0.0704 'International Tables Vol C Tables 4.2.6.8 and 6.1.1.4'
C C 0.0033 0.0016 'International Tables Vol C Tables 4.2.6.8 and 6.1.1.4'
H H 0.0000 0.0000 'International Tables Vol C Tables 4.2.6.8 and 6.1.1.4'

loop_
_geom_angle_atom_site_label_1
_geom_angle_atom_site_label_2
_geom_angle_atom_site_label_3
_geom_angle
_geom_angle_site_symmetry_1
_geom_angle_site_symmetry_3
C1 Si1 C4 98.43(9) . .
C1 Si1 Si3 123.28(7) . .
C4 Si1 Si3 124.64(7) . .
C1 Si1 Si2 125.40(7) . .
C4 Si1 Si2 116.97(7) . .
Si3 Si1 Si2 68.86(3) . .
Si4 Si2 Si5 88.85(3) . .
Si4 Si2 Si1 102.08(3) . .
Si5 Si2 Si1 117.64(3) . .
Si4 Si2 Si3 55.23(2) . .
Si5 Si2 Si3 87.00(3) . .
Si1 Si2 Si3 55.26(2) . .
Si4 Si3 Si1 102.85(3) . .
Si4 Si3 Si6 88.32(3) . .
Si1 Si3 Si6 115.41(3) . .
Si4 Si3 Si2 55.51(2) . .
Si1 Si3 Si2 55.88(2) . .
Si6 Si3 Si2 84.46(3) . .
C17 Si4 Si7 126.67(8) . .
C17 Si4 Si3 130.35(8) . .
Si7 Si4 Si3 91.29(3) . .
C17 Si4 Si2 130.82(8) . .
Si7 Si4 Si2 90.49(3) . .
Si3 Si4 Si2 69.26(3) . .
C21 Si5 Si6 141.23(8) . .
C21 Si5 Si7 124.53(8) . .
Si6 Si5 Si7 60.42(2) . .
C21 Si5 Si2 123.89(8) . .
Si6 Si5 Si2 92.96(3) . .
Si7 Si5 Si2 89.33(3) . .
C25 Si6 Si5 139.32(8) . .
C25 Si6 Si7 124.71(7) . .
Si5 Si6 Si7 60.09(3) . .
C25 Si6 Si3 123.36(8) . .
Si5 Si6 Si3 95.56(3) . .
Si7 Si6 Si3 89.58(3) . .
C29 Si7 Si4 130.14(7) . .
C29 Si7 Si5 130.79(7) . .
Si4 Si7 Si5 91.04(3) . .
C29 Si7 Si6 131.26(7) . .
Si4 Si7 Si6 90.26(3) . .
Si5 Si7 Si6 59.49(2) . .
C2 C1 Si8 104.63(14) . .
C2 C1 Si9 108.01(14) . .
Si8 C1 Si9 111.10(11) . .
C2 C1 Si1 98.63(13) . .
Si8 C1 Si1 119.43(11) . .
Si9 C1 Si1 113.24(11) . .
C3 C2 C1 109.62(18) . .
C2 C3 C4 111.72(18) . .
C3 C4 Si10 106.10(14) . .
C3 C4 Si11 106.29(14) . .
Si10 C4 Si11 108.83(11) . .
C3 C4 Si1 99.44(14) . .
Si10 C4 Si1 113.12(11) . .
Si11 C4 Si1 121.35(11) . .
C6 Si8 C5 108.28(11) . .
C6 Si8 C7 106.96(11) . .
C5 Si8 C7 104.52(11) . .
C6 Si8 C1 116.41(10) . .
C5 Si8 C1 110.70(10) . .
C7 Si8 C1 109.25(11) . .
C8 Si9 C10 104.66(12) . .
C8 Si9 C9 104.99(13) . .
C10 Si9 C9 105.36(12) . .
C8 Si9 C1 115.90(11) . .
C10 Si9 C1 114.66(11) . .
C9 Si9 C1 110.30(11) . .
C12 Si10 C11 104.84(11) . .
C12 Si10 C13 109.05(11) . .
C11 Si10 C13 103.40(11) . .
C12 Si10 C4 114.21(10) . .
C11 Si10 C4 115.52(10) . .
C13 Si10 C4 109.14(10) . .
C16 Si11 C14 103.68(12) . .
C16 Si11 C15 106.05(12) . .
C14 Si11 C15 103.32(12) . .
C16 Si11 C4 116.09(10) . .
C14 Si11 C4 117.42(10) . .
C15 Si11 C4 109.02(11) . .
C20 C17 C19 109.0(2) . .
C20 C17 C18 110.4(2) . .
C19 C17 C18 109.2(2) . .
C20 C17 Si4 111.38(16) . .
C19 C17 Si4 107.98(15) . .
C18 C17 Si4 108.88(15) . .
C24 C21 C22 111.7(3) . .
C24 C21 C23 107.2(2) . .
C22 C21 C23 109.1(3) . .
C24 C21 Si5 112.23(17) . .
C22 C21 Si5 107.31(18) . .
C23 C21 Si5 109.29(19) . .
C27 C25 C28 108.95(19) . .
C27 C25 C26 109.12(19) . .
C28 C25 C26 110.6(2) . .
C27 C25 Si6 110.57(15) . .
C28 C25 Si6 109.25(16) . .
C26 C25 Si6 108.38(15) . .
C31 C29 C30 109.66(18) . .
C31 C29 C32 108.41(19) . .
C30 C29 C32 109.48(19) . .
C31 C29 Si7 111.00(15) . .
C30 C29 Si7 109.99(15) . .
C32 C29 Si7 108.25(15) . .

loop_
_geom_bond_atom_site_label_1
_geom_bond_atom_site_label_2
_geom_bond_distance
_geom_bond_site_symmetry_2
Si1 C1 1.932(2) .
Si1 C4 1.955(2) .
Si1 Si3 2.3638(8) .
Si1 Si2 2.3813(8) .
Si2 Si4 2.3645(8) .
Si2 Si5 2.3738(8) .
Si2 Si3 2.6829(8) .
Si3 Si4 2.3566(8) .
Si3 Si6 2.3804(8) .
Si4 C17 1.910(2) .
Si4 Si7 2.3051(8) .
Si5 C21 1.919(2) .
Si5 Si6 2.3292(8) .
Si5 Si7 2.3435(9) .
Si6 C25 1.918(2) .
Si6 Si7 2.3511(8) .
Si7 C29 1.918(2) .
C1 C2 1.570(3) .
C1 Si8 1.907(2) .
C1 Si9 1.922(2) .
C2 C3 1.520(3) .
C3 C4 1.577(3) .
C4 Si10 1.915(2) .
C4 Si11 1.932(2) .
Si8 C6 1.868(2) .
Si8 C5 1.871(2) .
Si8 C7 1.879(2) .
Si9 C8 1.868(3) .
Si9 C10 1.869(2) .
Si9 C9 1.877(2) .
Si10 C12 1.868(2) .
Si10 C11 1.871(2) .
Si10 C13 1.887(2) .
Si11 C16 1.865(2) .
Si11 C14 1.886(3) .
Si11 C15 1.886(3) .
C17 C20 1.526(3) .
C17 C19 1.533(3) .
C17 C18 1.533(3) .
C21 C24 1.502(4) .
C21 C22 1.508(4) .
C21 C23 1.531(4) .
C25 C27 1.526(3) .
C25 C28 1.529(3) .
C25 C26 1.532(3) .
C29 C31 1.530(3) .
C29 C30 1.532(3) .
C29 C32 1.534(3) .

loop_
_geom_torsion_atom_site_label_1
_geom_torsion_atom_site_label_2
_geom_torsion_atom_site_label_3
_geom_torsion_atom_site_label_4
_geom_torsion
_geom_torsion_site_symmetry_1
_geom_torsion_site_symmetry_2
_geom_torsion_site_symmetry_3
_geom_torsion_site_symmetry_4
C1 Si1 Si2 Si4 -147.44(8) . . . .
C4 Si1 Si2 Si4 88.25(8) . . . .
Si3 Si1 Si2 Si4 -30.89(3) . . . .
C1 Si1 Si2 Si5 -52.34(9) . . . .
C4 Si1 Si2 Si5 -176.64(8) . . . .
Si3 Si1 Si2 Si5 64.21(3) . . . .
C1 Si1 Si2 Si3 -116.55(8) . . . .
C4 Si1 Si2 Si3 119.15(8) . . . .
C1 Si1 Si3 Si4 150.39(8) . . . .
C4 Si1 Si3 Si4 -77.79(9) . . . .
Si2 Si1 Si3 Si4 31.11(3) . . . .
C1 Si1 Si3 Si6 56.09(9) . . . .
C4 Si1 Si3 Si6 -172.09(8) . . . .
Si2 Si1 Si3 Si6 -63.19(3) . . . .
C1 Si1 Si3 Si2 119.28(9) . . . .
C4 Si1 Si3 Si2 -108.90(8) . . . .
Si1 Si3 Si4 C17 95.28(10) . . . .
Si6 Si3 Si4 C17 -149.03(10) . . . .
Si2 Si3 Si4 C17 126.54(10) . . . .
Si1 Si3 Si4 Si7 -121.30(3) . . . .
Si6 Si3 Si4 Si7 -5.60(3) . . . .
Si2 Si3 Si4 Si7 -90.04(3) . . . .
Si1 Si3 Si4 Si2 -31.26(3) . . . .
Si6 Si3 Si4 Si2 84.43(3) . . . .
Si5 Si2 Si4 C17 146.86(10) . . . .
Si1 Si2 Si4 C17 -95.09(10) . . . .
Si3 Si2 Si4 C17 -126.00(10) . . . .
Si5 Si2 Si4 Si7 4.05(3) . . . .
Si1 Si2 Si4 Si7 122.10(3) . . . .
Si3 Si2 Si4 Si7 91.19(3) . . . .
Si5 Si2 Si4 Si3 -87.14(3) . . . .
Si1 Si2 Si4 Si3 30.91(3) . . . .
Si4 Si2 Si5 C21 -136.45(9) . . . .
Si1 Si2 Si5 C21 120.50(9) . . . .
Si3 Si2 Si5 C21 168.31(9) . . . .
Si4 Si2 Si5 Si6 56.35(3) . . . .
Si1 Si2 Si5 Si6 -46.71(4) . . . .
Si3 Si2 Si5 Si6 1.11(3) . . . .
Si4 Si2 Si5 Si7 -3.98(3) . . . .
Si1 Si2 Si5 Si7 -107.04(3) . . . .
Si3 Si2 Si5 Si7 -59.22(3) . . . .
C21 Si5 Si6 C25 -0.28(18) . . . .
Si7 Si5 Si6 C25 -109.80(11) . . . .
Si2 Si5 Si6 C25 162.65(11) . . . .
C21 Si5 Si6 Si7 109.52(13) . . . .
Si2 Si5 Si6 Si7 -87.55(3) . . . .
C21 Si5 Si6 Si3 -164.18(12) . . . .
Si7 Si5 Si6 Si3 86.30(3) . . . .
Si2 Si5 Si6 Si3 -1.25(3) . . . .
Si4 Si3 Si6 C25 138.10(9) . . . .
Si1 Si3 Si6 C25 -118.46(9) . . . .
Si2 Si3 Si6 C25 -166.39(9) . . . .
Si4 Si3 Si6 Si5 -54.39(3) . . . .
Si1 Si3 Si6 Si5 49.04(4) . . . .
Si2 Si3 Si6 Si5 1.11(3) . . . .
Si4 Si3 Si6 Si7 5.49(3) . . . .
Si1 Si3 Si6 Si7 108.93(3) . . . .
Si2 Si3 Si6 Si7 61.00(3) . . . .
C17 Si4 Si7 C29 1.12(13) . . . .
Si3 Si4 Si7 C29 -144.39(9) . . . .
Si2 Si4 Si7 C29 146.34(9) . . . .
C17 Si4 Si7 Si5 -149.33(9) . . . .
Si3 Si4 Si7 Si5 65.16(3) . . . .
Si2 Si4 Si7 Si5 -4.10(3) . . . .
C17 Si4 Si7 Si6 151.18(9) . . . .
Si3 Si4 Si7 Si6 5.67(3) . . . .
Si2 Si4 Si7 Si6 -63.59(3) . . . .
C21 Si5 Si7 C29 -14.06(14) . . . .
Si6 Si5 Si7 C29 120.18(9) . . . .
Si2 Si5 Si7 C29 -146.04(9) . . . .
C21 Si5 Si7 Si4 136.07(10) . . . .
Si6 Si5 Si7 Si4 -89.69(3) . . . .
Si2 Si5 Si7 Si4 4.09(3) . . . .
C21 Si5 Si7 Si6 -134.24(10) . . . .
Si2 Si5 Si7 Si6 93.78(3) . . . .
C25 Si6 Si7 C29 12.29(14) . . . .
Si5 Si6 Si7 C29 -119.45(10) . . . .
Si3 Si6 Si7 C29 143.89(10) . . . .
C25 Si6 Si7 Si4 -137.21(9) . . . .
Si5 Si6 Si7 Si4 91.05(3) . . . .
Si3 Si6 Si7 Si4 -5.61(3) . . . .
C25 Si6 Si7 Si5 131.74(10) . . . .
Si3 Si6 Si7 Si5 -96.66(3) . . . .
C4 Si1 C1 C2 21.05(15) . . . .
Si3 Si1 C1 C2 162.75(10) . . . .
Si2 Si1 C1 C2 -110.85(13) . . . .
C4 Si1 C1 Si8 133.33(12) . . . .
Si3 Si1 C1 Si8 -84.98(12) . . . .
Si2 Si1 C1 Si8 1.42(15) . . . .
C4 Si1 C1 Si9 -92.87(12) . . . .
Si3 Si1 C1 Si9 48.82(14) . . . .
Si2 Si1 C1 Si9 135.22(8) . . . .
Si8 C1 C2 C3 -166.63(15) . . . .
Si9 C1 C2 C3 74.93(19) . . . .
Si1 C1 C2 C3 -43.04(19) . . . .
C1 C2 C3 C4 53.3(2) . . . .
C2 C3 C4 Si10 86.27(18) . . . .
C2 C3 C4 Si11 -157.99(15) . . . .
C2 C3 C4 Si1 -31.26(19) . . . .
C1 Si1 C4 C3 4.30(15) . . . .
Si3 Si1 C4 C3 -136.66(11) . . . .
Si2 Si1 C4 C3 141.40(11) . . . .
C1 Si1 C4 Si10 -107.82(12) . . . .
Si3 Si1 C4 Si10 111.22(10) . . . .
Si2 Si1 C4 Si10 29.28(13) . . . .
C1 Si1 C4 Si11 120.03(13) . . . .
Si3 Si1 C4 Si11 -20.93(16) . . . .
Si2 Si1 C4 Si11 -102.87(11) . . . .
C2 C1 Si8 C6 -179.79(14) . . . .
Si9 C1 Si8 C6 -63.48(14) . . . .
Si1 C1 Si8 C6 71.22(15) . . . .
C2 C1 Si8 C5 56.01(16) . . . .
Si9 C1 Si8 C5 172.33(11) . . . .
Si1 C1 Si8 C5 -52.98(15) . . . .
C2 C1 Si8 C7 -58.56(16) . . . .
Si9 C1 Si8 C7 57.75(14) . . . .
Si1 C1 Si8 C7 -167.55(12) . . . .
C2 C1 Si9 C8 -92.54(17) . . . .
Si8 C1 Si9 C8 153.24(12) . . . .
Si1 C1 Si9 C8 15.60(16) . . . .
C2 C1 Si9 C10 145.29(15) . . . .
Si8 C1 Si9 C10 31.07(15) . . . .
Si1 C1 Si9 C10 -106.58(13) . . . .
C2 C1 Si9 C9 26.55(19) . . . .
Si8 C1 Si9 C9 -87.66(14) . . . .
Si1 C1 Si9 C9 134.69(13) . . . .
C3 C4 Si10 C12 178.20(14) . . . .
Si11 C4 Si10 C12 64.20(13) . . . .
Si1 C4 Si10 C12 -73.81(14) . . . .
C3 C4 Si10 C11 -60.08(17) . . . .
Si11 C4 Si10 C11 -174.08(11) . . . .
Si1 C4 Si10 C11 47.91(15) . . . .
C3 C4 Si10 C13 55.87(17) . . . .
Si11 C4 Si10 C13 -58.14(14) . . . .
Si1 C4 Si10 C13 163.86(12) . . . .
C3 C4 Si11 C16 108.02(16) . . . .
Si10 C4 Si11 C16 -138.10(12) . . . .
Si1 C4 Si11 C16 -4.19(18) . . . .
C3 C4 Si11 C14 -128.57(15) . . . .
Si10 C4 Si11 C14 -14.69(16) . . . .
Si1 C4 Si11 C14 119.22(14) . . . .
C3 C4 Si11 C15 -11.61(17) . . . .
Si10 C4 Si11 C15 102.27(13) . . . .
Si1 C4 Si11 C15 -123.82(14) . . . .
Si7 Si4 C17 C20 -155.78(14) . . . .
Si3 Si4 C17 C20 -23.7(2) . . . .
Si2 Si4 C17 C20 73.13(19) . . . .
Si7 Si4 C17 C19 -36.16(19) . . . .
Si3 Si4 C17 C19 95.87(17) . . . .
Si2 Si4 C17 C19 -167.25(12) . . . .
Si7 Si4 C17 C18 82.26(17) . . . .
Si3 Si4 C17 C18 -145.71(14) . . . .
Si2 Si4 C17 C18 -48.8(2) . . . .
Si6 Si5 C21 C24 96.9(2) . . . .
Si7 Si5 C21 C24 -178.89(18) . . . .
Si2 Si5 C21 C24 -62.5(2) . . . .
Si6 Si5 C21 C22 -140.1(3) . . . .
Si7 Si5 C21 C22 -55.8(3) . . . .
Si2 Si5 C21 C22 60.6(3) . . . .
Si6 Si5 C21 C23 -21.9(3) . . . .
Si7 Si5 C21 C23 62.3(2) . . . .
Si2 Si5 C21 C23 178.76(18) . . . .
Si5 Si6 C25 C27 -98.87(17) . . . .
Si7 Si6 C25 C27 178.28(12) . . . .
Si3 Si6 C25 C27 61.83(18) . . . .
Si5 Si6 C25 C28 21.0(2) . . . .
Si7 Si6 C25 C28 -61.81(18) . . . .
Si3 Si6 C25 C28 -178.26(13) . . . .
Si5 Si6 C25 C26 141.56(14) . . . .
Si7 Si6 C25 C26 58.72(19) . . . .
Si3 Si6 C25 C26 -57.73(18) . . . .
Si4 Si7 C29 C31 -170.88(12) . . . .
Si5 Si7 C29 C31 -31.53(19) . . . .
Si6 Si7 C29 C31 50.72(19) . . . .
Si4 Si7 C29 C30 67.58(17) . . . .
Si5 Si7 C29 C30 -153.07(12) . . . .
Si6 Si7 C29 C30 -70.82(18) . . . .
Si4 Si7 C29 C32 -52.00(19) . . . .
Si5 Si7 C29 C32 87.35(17) . . . .
Si6 Si7 C29 C32 169.59(12) . . . .
